data_7717573
loop_
_publ_author_name
'Liyanage, Hansani T Lekam Wasam'
'Smith, Mark D.'
'Wheeler, Kraig A.'
'Semeniuc, Radu F.'

_publ_section_title
;
 Accessing bimetallic complexes through a variable bridging ligand
 strategy.
;
_journal_name_full 'Dalton transactions (Cambridge, England : 2003)'
_journal_paper_doi 10.1039/d4dt02903h
_journal_year 2024
_chemical_formula_moiety 'C25 H20 Cu N10 O3'
_chemical_formula_sum 'C25 H20 Cu N10 O3'
_chemical_formula_weight 572.05
_space_group_crystal_system monoclinic
_space_group_IT_number 4
_space_group_name_Hall 'P 2yb'
_space_group_name_H-M_alt 'P 1 21 1'
_atom_sites_solution_hydrogens geom
_atom_sites_solution_primary dual
_audit_creation_date 2024-10-08
_audit_creation_method
;
Olex2 1.5
(compiled 2024.02.16 svn.r378c4104 for OlexSys, GUI svn.r6928)
;
_audit_update_record
;
2024-11-13 deposited with the CCDC.	2024-11-20 downloaded from the CCDC.
;
_cell_angle_alpha 90
_cell_angle_beta 112.045(2)
_cell_angle_gamma 90
_cell_formula_units_Z 2
_cell_length_a 8.8835(3)
_cell_length_b 15.2234(5)
_cell_length_c 9.6987(3)
_cell_measurement_reflns_used 9983
_cell_measurement_temperature 100(2)
_cell_measurement_theta_max 67.988
_cell_measurement_theta_min 4.920
_cell_volume 1215.73(7)
_computing_cell_refinement 'Bruker APEX II'
_computing_data_collection 'APEX2 (Bruker-AXS, 2013)'
_computing_data_reduction 'SAINT+ (Bruker, 2013) and XPREP (Bruker, 2013)'
_computing_molecular_graphics 'OLEX2 (Dolomanov et al., 2009)'
_computing_publication_material 'OLEX2 (Dolomanov et al., 2009)'
_computing_structure_refinement 'XL (Sheldrick, 2019/1)'
_computing_structure_solution 'XT (Sheldrick, 2018/2)'
_diffrn_ambient_temperature 100(2)
_diffrn_detector 'APEX II CCD'
_diffrn_detector_area_resol_mean 8.33
_diffrn_detector_type 'Bruker APEX II'
_diffrn_measured_fraction_theta_full 0.990
_diffrn_measured_fraction_theta_max 0.990
_diffrn_measurement_device '\three-circle diffractometer'
_diffrn_measurement_device_type 'Bruker APEX II CCD'
_diffrn_measurement_method '\w and \f scans'
_diffrn_radiation_collimation 'focusing mirror'
_diffrn_radiation_detector 'Bruker APEX II'
_diffrn_radiation_monochromator 'multilayer mirror'
_diffrn_radiation_probe x-ray
_diffrn_radiation_type CuK\a
_diffrn_radiation_wavelength 1.54178
_diffrn_radiation_xray_symbol K-L~3~
_diffrn_reflns_av_R_equivalents 0.0297
_diffrn_reflns_av_unetI/netI 0.0278
_diffrn_reflns_Laue_measured_fraction_full 0.990
_diffrn_reflns_Laue_measured_fraction_max 0.990
_diffrn_reflns_limit_h_max 10
_diffrn_reflns_limit_h_min -10
_diffrn_reflns_limit_k_max 18
_diffrn_reflns_limit_k_min -18
_diffrn_reflns_limit_l_max 9
_diffrn_reflns_limit_l_min -11
_diffrn_reflns_number 14511
_diffrn_reflns_point_group_measured_fraction_full 0.959
_diffrn_reflns_point_group_measured_fraction_max 0.956
_diffrn_reflns_theta_full 67.679
_diffrn_reflns_theta_max 68.055
_diffrn_reflns_theta_min 4.919
_diffrn_source 'fine focus sealed X-ray tube'
_diffrn_source_current 30.0
_diffrn_source_power 1.2
_diffrn_source_voltage 40.0
_exptl_absorpt_coefficient_mu 1.706
_exptl_absorpt_correction_T_max 0.7531
_exptl_absorpt_correction_T_min 0.5955
_exptl_absorpt_correction_type multi-scan
_exptl_absorpt_process_details 'SADABS-2016/2 (Krause et al., 2015) was used for absorption correction.'
_exptl_crystal_colour 'clear green'
_exptl_crystal_colour_lustre clear
_exptl_crystal_colour_primary green
_exptl_crystal_density_diffrn 1.563
_exptl_crystal_density_method 'not measured'
_exptl_crystal_description prism
_exptl_crystal_F_000 586
_exptl_crystal_size_max 0.425
_exptl_crystal_size_mid 0.408
_exptl_crystal_size_min 0.072
_refine_diff_density_max 0.257
_refine_diff_density_min -0.217
_refine_diff_density_rms 0.042
_refine_ls_abs_structure_details
;
 Refined as an inversion twin.
;
_refine_ls_abs_structure_Flack 0.41(2)
_refine_ls_extinction_method none
_refine_ls_goodness_of_fit_ref 1.048
_refine_ls_hydrogen_treatment constr
_refine_ls_matrix_type full
_refine_ls_number_parameters 353
_refine_ls_number_reflns 4250
_refine_ls_number_restraints 1
_refine_ls_restrained_S_all 1.048
_refine_ls_R_factor_all 0.0240
_refine_ls_R_factor_gt 0.0235
_refine_ls_shift/su_max 0.000
_refine_ls_shift/su_mean 0.000
_refine_ls_structure_factor_coef Fsqd
_refine_ls_weighting_details 'w=1/[\s^2^(Fo^2^)+(0.0309P)^2^+0.3662P] where P=(Fo^2^+2Fc^2^)/3'
_refine_ls_weighting_scheme calc
_refine_ls_wR_factor_gt 0.0597
_refine_ls_wR_factor_ref 0.0601
_reflns_Friedel_coverage 0.856
_reflns_Friedel_fraction_full 0.925
_reflns_Friedel_fraction_max 0.919
_reflns_number_gt 4183
_reflns_number_total 4250
_reflns_threshold_expression 'I > 2\s(I)'
_cod_data_source_file d4dt02903h2.cif
_cod_data_source_block 16rfs11a
_cod_depositor_comments
;
The following automatic conversions were performed:

data item '_diffrn_radiation_probe' value 'X-ray' was changed to
'x-ray' in accordance with the
/home/data/users/saulius/crontab/automatic-downloads/rss-feeds/RSC/lib/dictionaries/cif_core.dic
dictionary named 'cif_core.dic' version 2.4.2 last updated on
2011-04-26.

Automatic conversion script
Id: cif_fix_values 8170 2020-07-09 18:12:32Z antanas 
;
_cod_database_code 7717573
_shelx_shelxl_version_number 2018/3
_shelx_space_group_comment
;
The symmetry employed for this shelxl refinement is uniquely defined
by the following loop, which should always be used as a source of
symmetry information in preference to the above space-group names.
They are only intended as comments.
;
_olex2_refinement_description
;
1. Twinned data refinement
 Scales: 0.59(2)
 0.41(2)
2. Fixed Uiso
 At 1.2 times of:
  All C(H) groups
3.a Ternary CH refined with riding coordinates:
 C11(H11), C19(H19)
3.b Aromatic/amide H refined with riding coordinates:
 C1(H1), C2(H2), C3(H3), C5(H5), C6(H6), C7(H7), C12(H12), C13(H13), C14(H14),
 C15(H15), C16(H16), C17(H17), C20(H20), C21(H21), C22(H22), C23(H23), C24(H24),
  C25(H25)
;
_olex2_submission_special_instructions 'No special instructions were received'

loop_
_space_group_symop_operation_xyz
'x, y, z'
'-x, y+1/2, -z'

loop_
_atom_site_label
_atom_site_type_symbol
_atom_site_fract_x
_atom_site_fract_y
_atom_site_fract_z
_atom_site_U_iso_or_equiv
_atom_site_adp_type
_atom_site_occupancy
_atom_site_site_symmetry_order
_atom_site_calc_flag
_atom_site_refinement_flags_posn
_atom_site_refinement_flags_adp
_atom_site_refinement_flags_occupancy
_atom_site_disorder_assembly
_atom_site_disorder_group
Cu1 Cu 0.41920(4) 0.44678(2) 0.34355(4) 0.01373(11) Uani 1 1 d . . . . .
O1 O 0.8385(2) 0.44850(18) 0.7184(2) 0.0226(4) Uani 1 1 d . . . . .
O2 O 0.2018(2) 0.47158(12) 0.2012(2) 0.0149(4) Uani 1 1 d . . . . .
O3 O 0.2770(2) 0.54643(13) 0.0383(2) 0.0184(4) Uani 1 1 d . . . . .
N1 N 0.4745(3) 0.35377(16) 0.2260(3) 0.0162(5) Uani 1 1 d . . . . .
N2 N 0.6319(3) 0.41355(16) 0.4945(3) 0.0152(5) Uani 1 1 d . . . . .
N3 N 0.4364(3) 0.49181(16) 0.6458(3) 0.0161(5) Uani 1 1 d . . . . .
N4 N 0.3305(3) 0.45508(19) 0.5185(2) 0.0162(5) Uani 1 1 d . . . . .
N5 N 0.5609(3) 0.59903(16) 0.5419(3) 0.0163(5) Uani 1 1 d . . . . .
N6 N 0.4877(3) 0.58211(16) 0.3943(3) 0.0149(5) Uani 1 1 d . . . . .
N7 N -0.0947(3) 0.54746(16) 0.1094(3) 0.0164(5) Uani 1 1 d . . . . .
N8 N -0.2555(3) 0.53101(17) 0.0368(3) 0.0189(5) Uani 1 1 d . . . . .
N9 N 0.0132(3) 0.65688(16) -0.0039(3) 0.0172(5) Uani 1 1 d . . . . .
N10 N -0.0682(3) 0.68964(19) -0.1424(3) 0.0228(6) Uani 1 1 d . . . . .
C1 C 0.3876(4) 0.3266(2) 0.0889(3) 0.0216(7) Uani 1 1 d . . . . .
H1 H 0.287725 0.355284 0.035067 0.026 Uiso 1 1 calc R U . . .
C2 C 0.4375(4) 0.2571(2) 0.0202(4) 0.0274(7) Uani 1 1 d . . . . .
H2 H 0.371994 0.239102 -0.077798 0.033 Uiso 1 1 calc R U . . .
C3 C 0.5813(4) 0.2160(2) 0.0964(4) 0.0276(7) Uani 1 1 d . . . . .
H3 H 0.616742 0.169325 0.050915 0.033 Uiso 1 1 calc R U . . .
C4 C 0.6778(4) 0.2424(2) 0.2429(4) 0.0220(7) Uani 1 1 d . . . . .
C5 C 0.8272(4) 0.2027(2) 0.3308(4) 0.0248(7) Uani 1 1 d . . . . .
H5 H 0.867987 0.154559 0.292978 0.030 Uiso 1 1 calc R U . . .
C6 C 0.9127(4) 0.2344(2) 0.4709(4) 0.0253(7) Uani 1 1 d . . . . .
H6 H 1.013381 0.207828 0.528803 0.030 Uiso 1 1 calc R U . . .
C7 C 0.8559(4) 0.3050(2) 0.5318(4) 0.0200(6) Uani 1 1 d . . . . .
H7 H 0.918483 0.325352 0.629221 0.024 Uiso 1 1 calc R U . . .
C8 C 0.7088(3) 0.34521(19) 0.4502(3) 0.0171(6) Uani 1 1 d . . . . .
C9 C 0.6195(4) 0.31331(18) 0.3038(3) 0.0168(6) Uani 1 1 d . . . . .
C10 C 0.7009(3) 0.4564(2) 0.6225(3) 0.0162(6) Uani 1 1 d . . . . .
C11 C 0.5904(3) 0.5279(2) 0.6497(3) 0.0163(6) Uani 1 1 d . . . . .
H11 H 0.649003 0.553099 0.750982 0.020 Uiso 1 1 calc R U . . .
C12 C 0.3749(4) 0.4934(2) 0.7537(4) 0.0210(6) Uani 1 1 d . . . . .
H12 H 0.426774 0.515856 0.851547 0.025 Uiso 1 1 calc R U . . .
C13 C 0.2227(3) 0.4563(2) 0.6949(3) 0.0222(6) Uani 1 1 d . . . . .
H13 H 0.148541 0.447798 0.743195 0.027 Uiso 1 1 calc R U . . .
C14 C 0.2007(3) 0.4336(2) 0.5487(3) 0.0185(6) Uani 1 1 d . . . . .
H14 H 0.105747 0.406603 0.480106 0.022 Uiso 1 1 calc R U . . .
C15 C 0.6056(4) 0.6842(2) 0.5671(4) 0.0214(7) Uani 1 1 d . . . . .
H15 H 0.659832 0.710982 0.661307 0.026 Uiso 1 1 calc R U . . .
C16 C 0.5583(4) 0.7246(2) 0.4320(4) 0.0238(7) Uani 1 1 d . . . . .
H16 H 0.571271 0.784742 0.412854 0.029 Uiso 1 1 calc R U . . .
C17 C 0.4864(4) 0.65849(19) 0.3275(4) 0.0179(6) Uani 1 1 d . . . . .
H17 H 0.442596 0.667112 0.222864 0.021 Uiso 1 1 calc R U . . .
C18 C 0.1791(3) 0.52436(19) 0.0939(3) 0.0147(6) Uani 1 1 d . . . . .
C19 C 0.0046(4) 0.56358(19) 0.0235(3) 0.0151(6) Uani 1 1 d . . . . .
H19 H -0.050003 0.534597 -0.075390 0.018 Uiso 1 1 calc R U . . .
C20 C -0.0553(4) 0.5570(2) 0.2577(3) 0.0206(7) Uani 1 1 d . . . . .
H20 H 0.049478 0.569858 0.329478 0.025 Uiso 1 1 calc R U . . .
C21 C -0.1935(4) 0.5449(2) 0.2849(4) 0.0230(7) Uani 1 1 d . . . . .
H21 H -0.205325 0.546823 0.378192 0.028 Uiso 1 1 calc R U . . .
C22 C -0.3146(4) 0.5290(2) 0.1443(4) 0.0217(7) Uani 1 1 d . . . . .
H22 H -0.425353 0.518201 0.127856 0.026 Uiso 1 1 calc R U . . .
C23 C 0.0930(4) 0.7207(2) 0.0938(4) 0.0239(7) Uani 1 1 d . . . . .
H23 H 0.156607 0.713173 0.196555 0.029 Uiso 1 1 calc R U . . .
C24 C 0.0645(4) 0.7981(2) 0.0161(4) 0.0276(8) Uani 1 1 d . . . . .
H24 H 0.103849 0.854911 0.052505 0.033 Uiso 1 1 calc R U . . .
C25 C -0.0351(4) 0.7749(2) -0.1281(4) 0.0283(8) Uani 1 1 d . . . . .
H25 H -0.075097 0.815705 -0.207693 0.034 Uiso 1 1 calc R U . . .

loop_
_atom_site_aniso_label
_atom_site_aniso_U_11
_atom_site_aniso_U_22
_atom_site_aniso_U_33
_atom_site_aniso_U_23
_atom_site_aniso_U_13
_atom_site_aniso_U_12
Cu1 0.01423(19) 0.01419(19) 0.01220(19) -0.00137(17) 0.00431(14) 0.00190(17)
O1 0.0159(9) 0.0279(10) 0.0198(10) -0.0020(11) 0.0020(8) 0.0042(11)
O2 0.0150(9) 0.0163(11) 0.0127(10) -0.0002(7) 0.0046(8) 0.0002(7)
O3 0.0165(10) 0.0217(11) 0.0196(11) 0.0020(9) 0.0098(9) -0.0003(8)
N1 0.0206(12) 0.0143(12) 0.0168(13) -0.0002(10) 0.0105(10) 0.0004(10)
N2 0.0127(11) 0.0175(11) 0.0146(12) 0.0023(9) 0.0042(10) 0.0024(9)
N3 0.0161(12) 0.0221(12) 0.0112(12) -0.0007(10) 0.0065(10) 0.0019(10)
N4 0.0165(10) 0.0197(12) 0.0125(10) -0.0007(11) 0.0053(9) -0.0011(11)
N5 0.0158(11) 0.0171(12) 0.0158(12) -0.0031(10) 0.0056(10) -0.0002(10)
N6 0.0143(11) 0.0147(11) 0.0142(12) -0.0031(9) 0.0036(10) -0.0011(9)
N7 0.0123(12) 0.0201(12) 0.0160(12) -0.0006(10) 0.0045(10) 0.0000(10)
N8 0.0131(12) 0.0237(13) 0.0188(13) 0.0023(11) 0.0047(11) -0.0015(10)
N9 0.0164(12) 0.0190(12) 0.0160(13) 0.0005(10) 0.0058(10) 0.0020(10)
N10 0.0297(15) 0.0221(15) 0.0166(14) 0.0045(11) 0.0088(12) 0.0064(11)
C1 0.0266(16) 0.0200(15) 0.0197(16) -0.0021(13) 0.0104(13) -0.0001(13)
C2 0.0387(19) 0.0264(17) 0.0180(16) -0.0061(13) 0.0116(15) -0.0003(14)
C3 0.0406(19) 0.0224(17) 0.0286(18) -0.0035(14) 0.0231(15) 0.0026(14)
C4 0.0292(16) 0.0170(15) 0.0274(17) -0.0002(13) 0.0192(14) 0.0002(13)
C5 0.0305(18) 0.0167(14) 0.036(2) 0.0038(13) 0.0231(16) 0.0074(13)
C6 0.0250(16) 0.0196(15) 0.0369(19) 0.0084(14) 0.0180(14) 0.0070(13)
C7 0.0192(15) 0.0194(15) 0.0235(16) 0.0054(12) 0.0105(13) 0.0009(12)
C8 0.0184(14) 0.0145(14) 0.0230(16) 0.0023(12) 0.0130(12) -0.0001(12)
C9 0.0195(14) 0.0120(14) 0.0234(15) 0.0017(11) 0.0133(13) 0.0004(11)
C10 0.0163(12) 0.0166(14) 0.0184(13) 0.0036(13) 0.0097(11) 0.0008(13)
C11 0.0155(14) 0.0205(15) 0.0113(14) -0.0004(11) 0.0032(12) 0.0008(12)
C12 0.0263(16) 0.0242(15) 0.0141(14) 0.0006(12) 0.0095(12) 0.0034(13)
C13 0.0238(14) 0.0275(16) 0.0200(14) 0.0023(14) 0.0136(11) 0.0011(15)
C14 0.0181(13) 0.0195(17) 0.0188(14) 0.0015(12) 0.0080(11) 0.0005(12)
C15 0.0184(15) 0.0196(16) 0.0238(17) -0.0062(13) 0.0052(13) 0.0002(12)
C16 0.0269(16) 0.0124(14) 0.0316(18) -0.0022(13) 0.0104(14) 0.0002(12)
C17 0.0161(14) 0.0183(14) 0.0203(16) 0.0011(12) 0.0080(13) 0.0013(11)
C18 0.0157(14) 0.0152(14) 0.0117(14) -0.0064(11) 0.0035(12) -0.0038(11)
C19 0.0158(14) 0.0166(15) 0.0133(14) -0.0013(11) 0.0060(12) -0.0009(11)
C20 0.0183(15) 0.0280(17) 0.0153(15) -0.0009(12) 0.0058(13) 0.0007(12)
C21 0.0223(16) 0.0304(17) 0.0200(16) 0.0037(13) 0.0122(14) 0.0028(13)
C22 0.0159(15) 0.0273(17) 0.0240(17) 0.0040(13) 0.0100(13) 0.0012(13)
C23 0.0214(15) 0.0224(17) 0.0232(17) -0.0028(13) 0.0032(13) 0.0018(13)
C24 0.0298(18) 0.0178(16) 0.037(2) -0.0032(14) 0.0145(16) 0.0019(14)
C25 0.0357(19) 0.0230(17) 0.0310(19) 0.0090(14) 0.0181(16) 0.0081(14)

loop_
_atom_type_symbol
_atom_type_description
_atom_type_scat_dispersion_real
_atom_type_scat_dispersion_imag
_atom_type_scat_source
C C 0.0181 0.0091 'International Tables Vol C Tables 4.2.6.8 and 6.1.1.4'
H H 0.0000 0.0000 'International Tables Vol C Tables 4.2.6.8 and 6.1.1.4'
Cu Cu -1.9646 0.5888 'International Tables Vol C Tables 4.2.6.8 and 6.1.1.4'
N N 0.0311 0.0180 'International Tables Vol C Tables 4.2.6.8 and 6.1.1.4'
O O 0.0492 0.0322 'International Tables Vol C Tables 4.2.6.8 and 6.1.1.4'

loop_
_geom_angle_atom_site_label_1
_geom_angle_atom_site_label_2
_geom_angle_atom_site_label_3
_geom_angle
_geom_angle_site_symmetry_1
_geom_angle_site_symmetry_3
_geom_angle_publ_flag
O2 Cu1 N1 97.14(9) . . ?
O2 Cu1 N2 175.18(10) . . ?
O2 Cu1 N4 89.33(8) . . ?
O2 Cu1 N6 95.55(8) . . ?
N1 Cu1 N4 138.08(11) . . ?
N1 Cu1 N6 134.59(10) . . ?
N2 Cu1 N1 82.50(10) . . ?
N2 Cu1 N4 87.77(9) . . ?
N2 Cu1 N6 88.05(10) . . ?
N4 Cu1 N6 85.32(10) . . ?
C18 O2 Cu1 120.99(18) . . ?
C1 N1 Cu1 128.2(2) . . ?
C1 N1 C9 119.0(3) . . ?
C9 N1 Cu1 112.77(19) . . ?
C8 N2 Cu1 113.89(19) . . ?
C10 N2 Cu1 122.96(19) . . ?
C10 N2 C8 123.0(2) . . ?
N4 N3 C11 119.9(2) . . ?
C12 N3 N4 111.6(2) . . ?
C12 N3 C11 128.4(3) . . ?
N3 N4 Cu1 114.34(17) . . ?
C14 N4 Cu1 140.47(19) . . ?
C14 N4 N3 105.2(2) . . ?
N6 N5 C11 120.1(2) . . ?
C15 N5 N6 111.4(2) . . ?
C15 N5 C11 128.4(3) . . ?
N5 N6 Cu1 113.92(18) . . ?
C17 N6 Cu1 140.9(2) . . ?
C17 N6 N5 105.1(2) . . ?
N8 N7 C19 119.0(2) . . ?
C20 N7 N8 111.9(3) . . ?
C20 N7 C19 128.6(3) . . ?
C22 N8 N7 104.2(2) . . ?
N10 N9 C19 119.6(2) . . ?
C23 N9 N10 111.9(3) . . ?
C23 N9 C19 128.5(3) . . ?
C25 N10 N9 103.9(3) . . ?
N1 C1 H1 118.7 . . ?
N1 C1 C2 122.6(3) . . ?
C2 C1 H1 118.7 . . ?
C1 C2 H2 120.5 . . ?
C3 C2 C1 119.1(3) . . ?
C3 C2 H2 120.5 . . ?
C2 C3 H3 119.9 . . ?
C2 C3 C4 120.3(3) . . ?
C4 C3 H3 119.9 . . ?
C3 C4 C5 124.1(3) . . ?
C3 C4 C9 117.2(3) . . ?
C5 C4 C9 118.7(3) . . ?
C4 C5 H5 120.3 . . ?
C6 C5 C4 119.4(3) . . ?
C6 C5 H5 120.3 . . ?
C5 C6 H6 118.9 . . ?
C5 C6 C7 122.2(3) . . ?
C7 C6 H6 118.9 . . ?
C6 C7 H7 119.8 . . ?
C8 C7 C6 120.3(3) . . ?
C8 C7 H7 119.8 . . ?
N2 C8 C9 114.0(2) . . ?
C7 C8 N2 128.0(3) . . ?
C7 C8 C9 118.0(3) . . ?
N1 C9 C4 121.8(3) . . ?
N1 C9 C8 116.8(3) . . ?
C4 C9 C8 121.3(3) . . ?
O1 C10 N2 129.4(3) . . ?
O1 C10 C11 116.9(3) . . ?
N2 C10 C11 113.7(2) . . ?
N3 C11 C10 112.2(2) . . ?
N3 C11 H11 107.8 . . ?
N5 C11 N3 110.3(2) . . ?
N5 C11 C10 110.7(2) . . ?
N5 C11 H11 107.8 . . ?
C10 C11 H11 107.8 . . ?
N3 C12 H12 126.5 . . ?
N3 C12 C13 107.0(3) . . ?
C13 C12 H12 126.5 . . ?
C12 C13 H13 127.4 . . ?
C12 C13 C14 105.3(3) . . ?
C14 C13 H13 127.4 . . ?
N4 C14 C13 111.0(3) . . ?
N4 C14 H14 124.5 . . ?
C13 C14 H14 124.5 . . ?
N5 C15 H15 126.4 . . ?
N5 C15 C16 107.2(3) . . ?
C16 C15 H15 126.4 . . ?
C15 C16 H16 127.3 . . ?
C15 C16 C17 105.3(3) . . ?
C17 C16 H16 127.3 . . ?
N6 C17 C16 111.0(3) . . ?
N6 C17 H17 124.5 . . ?
C16 C17 H17 124.5 . . ?
O2 C18 C19 115.3(2) . . ?
O3 C18 O2 127.7(3) . . ?
O3 C18 C19 117.0(3) . . ?
N7 C19 N9 110.9(2) . . ?
N7 C19 C18 113.8(2) . . ?
N7 C19 H19 107.2 . . ?
N9 C19 C18 110.1(2) . . ?
N9 C19 H19 107.2 . . ?
C18 C19 H19 107.2 . . ?
N7 C20 H20 126.3 . . ?
N7 C20 C21 107.4(3) . . ?
C21 C20 H20 126.3 . . ?
C20 C21 H21 127.7 . . ?
C20 C21 C22 104.7(3) . . ?
C22 C21 H21 127.7 . . ?
N8 C22 C21 111.8(3) . . ?
N8 C22 H22 124.1 . . ?
C21 C22 H22 124.1 . . ?
N9 C23 H23 126.5 . . ?
N9 C23 C24 106.9(3) . . ?
C24 C23 H23 126.5 . . ?
C23 C24 H24 127.7 . . ?
C23 C24 C25 104.6(3) . . ?
C25 C24 H24 127.7 . . ?
N10 C25 C24 112.7(3) . . ?
N10 C25 H25 123.6 . . ?
C24 C25 H25 123.6 . . ?

loop_
_geom_bond_atom_site_label_1
_geom_bond_atom_site_label_2
_geom_bond_distance
_geom_bond_site_symmetry_2
_geom_bond_publ_flag
Cu1 O2 1.9436(18) . ?
Cu1 N1 1.992(2) . ?
Cu1 N2 1.973(2) . ?
Cu1 N4 2.126(2) . ?
Cu1 N6 2.152(2) . ?
O1 C10 1.233(3) . ?
O2 C18 1.270(4) . ?
O3 C18 1.230(4) . ?
N1 C1 1.328(4) . ?
N1 C9 1.371(4) . ?
N2 C8 1.398(4) . ?
N2 C10 1.331(4) . ?
N3 N4 1.360(3) . ?
N3 C11 1.462(4) . ?
N3 C12 1.349(4) . ?
N4 C14 1.333(4) . ?
N5 N6 1.357(3) . ?
N5 C11 1.459(4) . ?
N5 C15 1.352(4) . ?
N6 C17 1.329(4) . ?
N7 N8 1.358(3) . ?
N7 C19 1.444(4) . ?
N7 C20 1.354(4) . ?
N8 C22 1.332(4) . ?
N9 N10 1.359(4) . ?
N9 C19 1.452(4) . ?
N9 C23 1.357(4) . ?
N10 C25 1.327(4) . ?
C1 H1 0.9500 . ?
C1 C2 1.408(4) . ?
C2 H2 0.9500 . ?
C2 C3 1.364(5) . ?
C3 H3 0.9500 . ?
C3 C4 1.415(5) . ?
C4 C5 1.416(5) . ?
C4 C9 1.418(4) . ?
C5 H5 0.9500 . ?
C5 C6 1.372(5) . ?
C6 H6 0.9500 . ?
C6 C7 1.408(5) . ?
C7 H7 0.9500 . ?
C7 C8 1.390(4) . ?
C8 C9 1.427(4) . ?
C10 C11 1.552(4) . ?
C11 H11 1.0000 . ?
C12 H12 0.9500 . ?
C12 C13 1.376(4) . ?
C13 H13 0.9500 . ?
C13 C14 1.399(4) . ?
C14 H14 0.9500 . ?
C15 H15 0.9500 . ?
C15 C16 1.362(5) . ?
C16 H16 0.9500 . ?
C16 C17 1.401(4) . ?
C17 H17 0.9500 . ?
C18 C19 1.559(4) . ?
C19 H19 1.0000 . ?
C20 H20 0.9500 . ?
C20 C21 1.361(4) . ?
C21 H21 0.9500 . ?
C21 C22 1.405(5) . ?
C22 H22 0.9500 . ?
C23 H23 0.9500 . ?
C23 C24 1.370(5) . ?
C24 H24 0.9500 . ?
C24 C25 1.390(5) . ?
C25 H25 0.9500 . ?

loop_
_geom_hbond_atom_site_label_D
_geom_hbond_atom_site_label_H
_geom_hbond_atom_site_label_A
_geom_hbond_distance_DH
_geom_hbond_distance_HA
_geom_hbond_distance_DA
_geom_hbond_angle_DHA
_geom_hbond_site_symmetry_A
_geom_hbond_publ_flag
C15 H15 N10 0.95 2.47 3.196(4) 132.9 1_656 yes

loop_
_geom_torsion_atom_site_label_1
_geom_torsion_atom_site_label_2
_geom_torsion_atom_site_label_3
_geom_torsion_atom_site_label_4
_geom_torsion
_geom_torsion_site_symmetry_1
_geom_torsion_site_symmetry_2
_geom_torsion_site_symmetry_3
_geom_torsion_site_symmetry_4
_geom_torsion_publ_flag
Cu1 O2 C18 O3 22.2(4) . . . . ?
Cu1 O2 C18 C19 -159.32(17) . . . . ?
Cu1 N1 C1 C2 -177.1(2) . . . . ?
Cu1 N1 C9 C4 177.0(2) . . . . ?
Cu1 N1 C9 C8 -2.3(3) . . . . ?
Cu1 N2 C8 C7 -177.8(2) . . . . ?
Cu1 N2 C8 C9 0.6(3) . . . . ?
Cu1 N2 C10 O1 -171.7(3) . . . . ?
Cu1 N2 C10 C11 6.6(4) . . . . ?
Cu1 N4 C14 C13 177.9(3) . . . . ?
Cu1 N6 C17 C16 -178.1(2) . . . . ?
O1 C10 C11 N3 -124.3(3) . . . . ?
O1 C10 C11 N5 112.1(3) . . . . ?
O2 C18 C19 N7 11.6(3) . . . . ?
O2 C18 C19 N9 136.8(2) . . . . ?
O3 C18 C19 N7 -169.7(2) . . . . ?
O3 C18 C19 N9 -44.5(3) . . . . ?
N1 C1 C2 C3 -0.4(5) . . . . ?
N2 C8 C9 N1 1.1(4) . . . . ?
N2 C8 C9 C4 -178.2(3) . . . . ?
N2 C10 C11 N3 57.2(3) . . . . ?
N2 C10 C11 N5 -66.5(3) . . . . ?
N3 N4 C14 C13 -0.1(4) . . . . ?
N3 C12 C13 C14 -0.1(4) . . . . ?
N4 N3 C11 N5 60.9(3) . . . . ?
N4 N3 C11 C10 -63.0(3) . . . . ?
N4 N3 C12 C13 0.0(4) . . . . ?
N5 N6 C17 C16 -0.2(3) . . . . ?
N5 C15 C16 C17 -0.9(3) . . . . ?
N6 N5 C11 N3 -64.9(3) . . . . ?
N6 N5 C11 C10 59.9(3) . . . . ?
N6 N5 C15 C16 0.8(3) . . . . ?
N7 N8 C22 C21 0.6(3) . . . . ?
N7 C20 C21 C22 -0.7(4) . . . . ?
N8 N7 C19 N9 92.1(3) . . . . ?
N8 N7 C19 C18 -143.1(2) . . . . ?
N8 N7 C20 C21 1.2(4) . . . . ?
N9 N10 C25 C24 -0.4(4) . . . . ?
N9 C23 C24 C25 0.4(4) . . . . ?
N10 N9 C19 N7 -107.4(3) . . . . ?
N10 N9 C19 C18 125.7(3) . . . . ?
N10 N9 C23 C24 -0.7(4) . . . . ?
C1 N1 C9 C4 -1.1(4) . . . . ?
C1 N1 C9 C8 179.6(3) . . . . ?
C1 C2 C3 C4 0.6(5) . . . . ?
C2 C3 C4 C5 179.1(3) . . . . ?
C2 C3 C4 C9 -0.9(5) . . . . ?
C3 C4 C5 C6 179.0(3) . . . . ?
C3 C4 C9 N1 1.2(4) . . . . ?
C3 C4 C9 C8 -179.5(3) . . . . ?
C4 C5 C6 C7 0.7(5) . . . . ?
C5 C4 C9 N1 -178.8(3) . . . . ?
C5 C4 C9 C8 0.5(4) . . . . ?
C5 C6 C7 C8 0.2(5) . . . . ?
C6 C7 C8 N2 177.7(3) . . . . ?
C6 C7 C8 C9 -0.7(4) . . . . ?
C7 C8 C9 N1 179.7(3) . . . . ?
C7 C8 C9 C4 0.4(4) . . . . ?
C8 N2 C10 O1 3.3(5) . . . . ?
C8 N2 C10 C11 -178.4(2) . . . . ?
C9 N1 C1 C2 0.7(4) . . . . ?
C9 C4 C5 C6 -1.0(5) . . . . ?
C10 N2 C8 C7 6.8(5) . . . . ?
C10 N2 C8 C9 -174.8(3) . . . . ?
C11 N3 N4 Cu1 4.9(3) . . . . ?
C11 N3 N4 C14 -176.5(3) . . . . ?
C11 N3 C12 C13 176.2(3) . . . . ?
C11 N5 N6 Cu1 1.6(3) . . . . ?
C11 N5 N6 C17 -177.0(2) . . . . ?
C11 N5 C15 C16 177.1(3) . . . . ?
C12 N3 N4 Cu1 -178.6(2) . . . . ?
C12 N3 N4 C14 0.1(3) . . . . ?
C12 N3 C11 N5 -115.0(3) . . . . ?
C12 N3 C11 C10 121.1(3) . . . . ?
C12 C13 C14 N4 0.1(4) . . . . ?
C15 N5 N6 Cu1 178.17(19) . . . . ?
C15 N5 N6 C17 -0.4(3) . . . . ?
C15 N5 C11 N3 119.2(3) . . . . ?
C15 N5 C11 C10 -116.0(3) . . . . ?
C15 C16 C17 N6 0.7(4) . . . . ?
C19 N7 N8 C22 -173.2(3) . . . . ?
C19 N7 C20 C21 172.4(3) . . . . ?
C19 N9 N10 C25 179.8(3) . . . . ?
C19 N9 C23 C24 -179.7(3) . . . . ?
C20 N7 N8 C22 -1.1(3) . . . . ?
C20 N7 C19 N9 -78.6(4) . . . . ?
C20 N7 C19 C18 46.2(4) . . . . ?
C20 C21 C22 N8 0.1(4) . . . . ?
C23 N9 N10 C25 0.7(4) . . . . ?
C23 N9 C19 N7 71.6(4) . . . . ?
C23 N9 C19 C18 -55.3(4) . . . . ?
C23 C24 C25 N10 0.0(4) . . . . ?

loop_
_twin_individual_id
_twin_individual_mass_fraction_refined
1 0.59(2)
2 0.41(2)
